data_7005337
loop_
_publ_author_name
'Ma, Liping'
'Zhang, Jie'
'Cai, Ruifang'
'Chen, Zhenxia'
'Zhou, Xigeng'

_publ_section_title
;
 Facile construction of novel organolanthanide square-planar
 macrocycles through addition of carbodiimide to an amino group.
;
_journal_issue 25
_journal_name_full 'Dalton transactions (Cambridge, England : 2003)'
_journal_page_first 2718
_journal_page_last 2722
_journal_paper_doi 10.1039/b700845g
_journal_year 2007
_chemical_formula_sum 'C92 H120 Er4 N12 S4'
_chemical_formula_weight 2191.28
_chemical_name_systematic
;
?
;
_space_group_IT_number 114
_symmetry_cell_setting tetragonal
_symmetry_space_group_name_Hall 'P -4 2n'
_symmetry_space_group_name_H-M 'P -4 21 c'
_atom_sites_solution_hydrogens geom
_atom_sites_solution_primary direct
_atom_sites_solution_secondary difmap
_audit_creation_method SHELXL-97
_cell_angle_alpha 90.00
_cell_angle_beta 90.00
_cell_angle_gamma 90.00
_cell_formula_units_Z 2
_cell_length_a 15.6756(10)
_cell_length_b 15.6756(10)
_cell_length_c 21.494(3)
_cell_measurement_reflns_used 5969
_cell_measurement_temperature 293(2)
_cell_measurement_theta_max 19.792
_cell_measurement_theta_min 2.295
_cell_volume 5281.6(9)
_computing_cell_refinement 'Bruker XSCANS'
_computing_data_collection 'Bruker XSCANS'
_computing_data_reduction 'Bruker SHELXTL'
_computing_molecular_graphics 'Bruker SHELXTL'
_computing_publication_material 'Bruker SHELXTL'
_computing_structure_refinement 'SHELXL-97 (Sheldrick, 1997)'
_computing_structure_solution 'SHELXS-97 (Sheldrick, 1990)'
_diffrn_ambient_temperature 293(2)
_diffrn_measured_fraction_theta_full 0.999
_diffrn_measured_fraction_theta_max 0.999
_diffrn_measurement_device_type 'CCD area detector'
_diffrn_measurement_method 'phi and omega scans'
_diffrn_radiation_monochromator graphite
_diffrn_radiation_source 'fine-focus sealed tube'
_diffrn_radiation_type MoK\a
_diffrn_radiation_wavelength 0.71073
_diffrn_reflns_av_R_equivalents 0.0634
_diffrn_reflns_av_sigmaI/netI 0.0496
_diffrn_reflns_limit_h_max 18
_diffrn_reflns_limit_h_min -18
_diffrn_reflns_limit_k_max 15
_diffrn_reflns_limit_k_min -18
_diffrn_reflns_limit_l_max 23
_diffrn_reflns_limit_l_min -25
_diffrn_reflns_number 27489
_diffrn_reflns_theta_full 25.01
_diffrn_reflns_theta_max 25.01
_diffrn_reflns_theta_min 2.30
_diffrn_standards_decay_% 4.85
_exptl_absorpt_coefficient_mu 3.268
_exptl_absorpt_correction_T_max 0.7358
_exptl_absorpt_correction_T_min 0.6399
_exptl_absorpt_correction_type multi-scan
_exptl_absorpt_process_details sadabs
_exptl_crystal_colour pink
_exptl_crystal_density_diffrn 1.378
_exptl_crystal_density_method 'not measured'
_exptl_crystal_description prismatic
_exptl_crystal_F_000 2184
_exptl_crystal_size_max 0.15
_exptl_crystal_size_mid 0.15
_exptl_crystal_size_min 0.10
_refine_diff_density_max 1.763
_refine_diff_density_min -1.427
_refine_diff_density_rms 0.207
_refine_ls_abs_structure_details 'Flack H D (1983), Acta Cryst. A39, 876-881'
_refine_ls_abs_structure_Flack 0.08(7)
_refine_ls_extinction_method none
_refine_ls_goodness_of_fit_ref 1.195
_refine_ls_hydrogen_treatment constr
_refine_ls_matrix_type full
_refine_ls_number_parameters 189
_refine_ls_number_reflns 4665
_refine_ls_number_restraints 48
_refine_ls_restrained_S_all 1.198
_refine_ls_R_factor_all 0.1415
_refine_ls_R_factor_gt 0.1026
_refine_ls_shift/su_max 0.001
_refine_ls_shift/su_mean 0.000
_refine_ls_structure_factor_coef Fsqd
_refine_ls_weighting_details 'calc w=1/[\s^2^(Fo^2^)+(0.0576P)^2^+148.9159P] where P=(Fo^2^+2Fc^2^)/3'
_refine_ls_weighting_scheme calc
_refine_ls_wR_factor_gt 0.2506
_refine_ls_wR_factor_ref 0.2766
_reflns_number_gt 3346
_reflns_number_total 4665
_reflns_threshold_expression >2sigma(I)
_cod_data_source_file b700845g.txt
_cod_data_source_block 51222a
_cod_depositor_comments
;
The following automatic conversions were performed:
'_symmetry_cell_setting' value 'Tetragonal' changed to 'tetragonal'
according to '/home/saulius/struct/CIF-dictionaries/cif_core.dic'
dictionary named 'cif_core.dic' version 2.4.1 from 2010-06-29.

Automatic conversion script
Id: cif_fix_enum 1527 2010-12-29 10:47:43Z saulius 
;
_cod_original_cell_volume 5281.6(8)
_cod_original_sg_symbol_H-M P-42(1)c
_cod_database_code 7005337

loop_
_symmetry_equiv_pos_as_xyz
'x, y, z'
'-x, -y, z'
'y, -x, -z'
'-y, x, -z'
'-x+1/2, y+1/2, -z+1/2'
'x+1/2, -y+1/2, -z+1/2'
'-y+1/2, -x+1/2, z+1/2'
'y+1/2, x+1/2, z+1/2'

loop_
_atom_site_label
_atom_site_type_symbol
_atom_site_fract_x
_atom_site_fract_y
_atom_site_fract_z
_atom_site_U_iso_or_equiv
_atom_site_adp_type
_atom_site_occupancy
_atom_site_symmetry_multiplicity
_atom_site_calc_flag
_atom_site_refinement_flags
_atom_site_disorder_assembly
_atom_site_disorder_group
Er1 Er 0.25641(8) 0.82083(8) 1.03043(6) 0.0723(4) Uani 1 1 d . . .
S1 S 0.1499(4) 0.6885(6) 1.0667(4) 0.083(2) Uani 1 1 d . . .
C1 C 0.3424(12) 0.8260(15) 0.9259(7) 0.15(2) Uani 1 1 d G . .
H1A H 0.4041 0.8343 0.9222 0.181 Uiso 1 1 calc R . .
C2 C 0.2798(14) 0.8904(10) 0.9190(6) 0.092(12) Uani 1 1 d G . .
H2A H 0.2911 0.9509 0.9108 0.111 Uiso 1 1 calc R . .
C3 C 0.1988(12) 0.8504(13) 0.9163(5) 0.14(2) Uani 1 1 d G . .
H3A H 0.1449 0.8786 0.9059 0.167 Uiso 1 1 calc R . .
C4 C 0.2114(15) 0.7613(14) 0.9215(6) 0.126(17) Uani 1 1 d G . .
H4A H 0.1679 0.7175 0.9142 0.151 Uiso 1 1 calc R . .
C5 C 0.3001(17) 0.7461(13) 0.9274(6) 0.123(18) Uani 1 1 d G . .
H5A H 0.3279 0.6903 0.9242 0.148 Uiso 1 1 calc R . .
C6 C 0.1418(12) 0.9288(13) 1.0632(9) 0.113(12) Uani 1 1 d GU . .
H6A H 0.0857 0.9354 1.0438 0.135 Uiso 1 1 calc R . .
C7 C 0.2085(15) 0.9735(8) 1.0505(8) 0.106(11) Uani 1 1 d GU . .
H7A H 0.2109 1.0203 1.0202 0.128 Uiso 1 1 calc R . .
C8 C 0.2655(14) 0.9575(12) 1.0922(9) 0.122(12) Uani 1 1 d GU . .
H8A H 0.3176 0.9908 1.0990 0.147 Uiso 1 1 calc R . .
C9 C 0.2340(16) 0.9029(13) 1.1308(8) 0.141(15) Uani 1 1 d GU . .
H9A H 0.2586 0.8880 1.1713 0.169 Uiso 1 1 calc R . .
C10 C 0.1575(15) 0.8852(13) 1.1129(9) 0.16(2) Uani 1 1 d G . .
H10A H 0.1152 0.8535 1.1372 0.190 Uiso 1 1 calc R . .
C11 C 0.1786(11) 0.5980(11) 1.0210(8) 0.102(12) Uani 1 1 d G . .
C12 C 0.2615(11) 0.5669(9) 1.0197(8) 0.072(7) Uani 1 1 d GU . .
H12A H 0.3043 0.5946 1.0418 0.086 Uiso 1 1 calc R . .
C13 C 0.2805(10) 0.4943(9) 0.9853(9) 0.091(10) Uani 1 1 d G . .
H13A H 0.3360 0.4735 0.9844 0.109 Uiso 1 1 calc R . .
C14 C 0.2167(11) 0.4529(11) 0.9522(8) 0.086(10) Uani 1 1 d G . .
C15 C 0.1338(11) 0.4840(12) 0.9535(8) 0.085(9) Uani 1 1 d GU . .
H15A H 0.0911 0.4563 0.9314 0.102 Uiso 1 1 calc R . .
C16 C 0.1148(10) 0.5566(13) 0.9879(9) 0.095(11) Uani 1 1 d G . .
H16A H 0.0592 0.5774 0.9888 0.114 Uiso 1 1 calc R . .
N1 N 0.240(2) 0.3759(13) 0.9190(10) 0.087(7) Uani 1 1 d . . .
H1B H 0.2272 0.3264 0.9338 0.104 Uiso 1 1 calc R . .
N2 N 0.3148(19) 0.3145(18) 0.8410(10) 0.094(8) Uani 1 1 d D . .
N3 N 0.298(3) 0.467(2) 0.8430(17) 0.21(3) Uani 1 1 d D . .
H3B H 0.2720 0.5065 0.8633 0.250 Uiso 1 1 calc R . .
C17 C 0.282(2) 0.384(2) 0.8631(15) 0.088(10) Uani 1 1 d . . .
C18 C 0.329(2) 0.312(2) 0.7766(11) 0.163(18) Uiso 1 1 d D . .
H18A H 0.3168 0.3690 0.7606 0.196 Uiso 1 1 calc R . .
C19 C 0.279(3) 0.253(4) 0.740(2) 0.30(4) Uiso 1 1 d D . .
H19A H 0.2196 0.2623 0.7486 0.457 Uiso 1 1 calc R . .
H19B H 0.2943 0.1958 0.7510 0.457 Uiso 1 1 calc R . .
H19C H 0.2901 0.2627 0.6968 0.457 Uiso 1 1 calc R . .
C20 C 0.414(2) 0.290(4) 0.756(2) 0.25(3) Uiso 1 1 d D . .
H20A H 0.4534 0.3313 0.7725 0.375 Uiso 1 1 calc R . .
H20B H 0.4158 0.2912 0.7116 0.375 Uiso 1 1 calc R . .
H20C H 0.4284 0.2345 0.7710 0.375 Uiso 1 1 calc R . .
C21 C 0.350(3) 0.494(4) 0.794(2) 0.43(7) Uiso 1 1 d D . .
H21A H 0.3889 0.4465 0.7853 0.513 Uiso 1 1 calc R . .
C22 C 0.403(5) 0.568(6) 0.803(4) 0.43(7) Uiso 1 1 d D . .
H22A H 0.4305 0.5640 0.8426 0.651 Uiso 1 1 calc R . .
H22B H 0.3678 0.6180 0.8016 0.651 Uiso 1 1 calc R . .
H22C H 0.4447 0.5701 0.7706 0.651 Uiso 1 1 calc R . .
C23 C 0.310(5) 0.515(5) 0.7360(18) 0.34(5) Uiso 1 1 d D . .
H23A H 0.2820 0.4654 0.7195 0.508 Uiso 1 1 calc R . .
H23B H 0.3524 0.5345 0.7071 0.508 Uiso 1 1 calc R . .
H23C H 0.2686 0.5594 0.7426 0.508 Uiso 1 1 calc R . .

loop_
_atom_site_aniso_label
_atom_site_aniso_U_11
_atom_site_aniso_U_22
_atom_site_aniso_U_33
_atom_site_aniso_U_23
_atom_site_aniso_U_13
_atom_site_aniso_U_12
Er1 0.0860(9) 0.0682(7) 0.0628(6) 0.0045(7) 0.0020(8) 0.0234(6)
S1 0.055(4) 0.095(6) 0.099(5) 0.009(5) 0.001(4) 0.015(4)
C1 0.10(3) 0.29(6) 0.06(2) 0.06(3) 0.020(18) 0.10(4)
C2 0.10(3) 0.10(2) 0.08(2) 0.048(18) 0.007(17) -0.04(2)
C3 0.29(7) 0.09(2) 0.040(15) 0.020(15) 0.01(2) 0.12(3)
C4 0.08(2) 0.22(5) 0.071(19) 0.06(3) 0.004(17) -0.05(3)
C5 0.23(5) 0.07(2) 0.072(19) -0.040(18) 0.05(2) -0.06(3)
C6 0.077(16) 0.116(19) 0.14(2) -0.040(16) -0.007(15) 0.027(14)
C7 0.15(2) 0.053(13) 0.111(18) 0.029(13) 0.007(15) 0.021(14)
C8 0.120(19) 0.093(17) 0.15(2) -0.047(16) 0.008(17) -0.015(15)
C9 0.16(2) 0.14(2) 0.12(2) 0.010(16) -0.005(18) 0.037(18)
C10 0.19(5) 0.07(2) 0.22(5) -0.03(3) 0.17(4) -0.03(2)
C11 0.16(3) 0.083(19) 0.068(19) 0.027(16) 0.03(2) 0.07(2)
C12 0.073(13) 0.037(9) 0.105(15) -0.021(11) -0.021(13) 0.049(10)
C13 0.035(13) 0.10(2) 0.14(3) -0.04(2) 0.017(15) -0.028(13)
C14 0.14(3) 0.040(13) 0.077(19) -0.037(12) 0.019(16) -0.021(15)
C15 0.075(14) 0.080(14) 0.099(16) 0.044(13) 0.014(12) 0.046(12)
C16 0.028(13) 0.11(3) 0.14(3) 0.00(2) -0.023(16) -0.001(14)
N1 0.13(2) 0.059(13) 0.070(13) -0.013(11) -0.008(16) 0.029(15)
N2 0.12(2) 0.085(17) 0.080(16) -0.010(15) 0.029(16) -0.002(17)
N3 0.35(8) 0.11(3) 0.17(3) 0.07(3) 0.08(4) 0.01(3)
C17 0.09(2) 0.09(2) 0.09(2) -0.001(18) 0.019(17) -0.042(18)

loop_
_atom_type_symbol
_atom_type_description
_atom_type_scat_dispersion_real
_atom_type_scat_dispersion_imag
_atom_type_scat_source
C C 0.0033 0.0016 'International Tables Vol C Tables 4.2.6.8 and 6.1.1.4'
H H 0.0000 0.0000 'International Tables Vol C Tables 4.2.6.8 and 6.1.1.4'
N N 0.0061 0.0033 'International Tables Vol C Tables 4.2.6.8 and 6.1.1.4'
S S 0.1246 0.1234 'International Tables Vol C Tables 4.2.6.8 and 6.1.1.4'
Er Er -0.2586 4.9576 'International Tables Vol C Tables 4.2.6.8 and 6.1.1.4'

loop_
_geom_angle_atom_site_label_1
_geom_angle_atom_site_label_2
_geom_angle_atom_site_label_3
_geom_angle
_geom_angle_site_symmetry_1
_geom_angle_site_symmetry_3
_geom_angle_publ_flag
N1 Er1 C8 93.1(9) 3_567 . ?
N1 Er1 C9 85.5(8) 3_567 . ?
C8 Er1 C9 29.53(12) . . ?
N1 Er1 C7 122.2(9) 3_567 . ?
C8 Er1 C7 29.49(14) . . ?
C9 Er1 C7 48.6(2) . . ?
N1 Er1 C10 108.6(8) 3_567 . ?
C8 Er1 C10 48.39(18) . . ?
C9 Er1 C10 29.28(11) . . ?
C7 Er1 C10 48.3(2) . . ?
N1 Er1 C6 133.8(7) 3_567 . ?
C8 Er1 C6 48.3(2) . . ?
C9 Er1 C6 48.3(2) . . ?
C7 Er1 C6 29.20(15) . . ?
C10 Er1 C6 29.16(15) . . ?
N1 Er1 C5 90.1(7) 3_567 . ?
C8 Er1 C5 144.7(7) . . ?
C9 Er1 C5 172.1(10) . . ?
C7 Er1 C5 130.2(5) . . ?
C10 Er1 C5 158.0(9) . . ?
C6 Er1 C5 135.7(7) . . ?
N1 Er1 C4 118.8(8) 3_567 . ?
C8 Er1 C4 142.0(6) . . ?
C9 Er1 C4 154.7(8) . . ?
C7 Er1 C4 114.0(6) . . ?
C10 Er1 C4 126.6(8) . . ?
C6 Er1 C4 107.0(7) . . ?
C5 Er1 C4 31.51(12) . . ?
N1 Er1 C1 89.9(7) 3_567 . ?
C8 Er1 C1 113.3(7) . . ?
C9 Er1 C1 141.7(8) . . ?
C7 Er1 C1 105.5(5) . . ?
C10 Er1 C1 153.1(6) . . ?
C6 Er1 C1 125.1(6) . . ?
C5 Er1 C1 31.49(13) . . ?
C4 Er1 C1 51.87(19) . . ?
N1 Er1 C3 139.8(6) 3_567 . ?
C8 Er1 C3 110.9(5) . . ?
C9 Er1 C3 130.5(6) . . ?
C7 Er1 C3 83.8(4) . . ?
C10 Er1 C3 111.4(7) . . ?
C6 Er1 C3 84.3(5) . . ?
C5 Er1 C3 51.7(2) . . ?
C4 Er1 C3 31.14(15) . . ?
C1 Er1 C3 51.5(2) . . ?
N1 Er1 C2 118.0(7) 3_567 . ?
C8 Er1 C2 96.8(5) . . ?
C9 Er1 C2 125.3(6) . . ?
C7 Er1 C2 78.9(4) . . ?
C10 Er1 C2 123.1(6) . . ?
C6 Er1 C2 94.2(5) . . ?
C5 Er1 C2 51.7(2) . . ?
C4 Er1 C2 51.5(2) . . ?
C1 Er1 C2 31.11(15) . . ?
C3 Er1 C2 30.92(14) . . ?
N1 Er1 S1 92.8(7) 3_567 . ?
C8 Er1 S1 121.4(5) . . ?
C9 Er1 S1 93.3(6) . . ?
C7 Er1 S1 118.6(5) . . ?
C10 Er1 S1 74.7(5) . . ?
C6 Er1 S1 89.7(6) . . ?
C5 Er1 S1 93.5(6) . . ?
C4 Er1 S1 79.8(5) . . ?
C1 Er1 S1 125.0(5) . . ?
C3 Er1 S1 100.7(5) . . ?
C2 Er1 S1 130.0(5) . . ?
C11 S1 Er1 106.7(7) . . ?
C5 C1 C2 108.0 . . ?
C5 C1 Er1 73.3(4) . . ?
C2 C1 Er1 75.9(3) . . ?
C5 C1 H1A 125.5 . . ?
C2 C1 H1A 125.5 . . ?
Er1 C1 H1A 125.5 . . ?
C3 C2 C1 108.0 . . ?
C3 C2 Er1 74.5(5) . . ?
C1 C2 Er1 73.0(3) . . ?
C3 C2 H2A 125.7 . . ?
C1 C2 H2A 125.7 . . ?
Er1 C2 H2A 125.7 . . ?
C4 C3 C2 108.0 . . ?
C4 C3 Er1 73.0(3) . . ?
C2 C3 Er1 74.6(4) . . ?
C4 C3 H3A 125.7 . . ?
C2 C3 H3A 125.7 . . ?
Er1 C3 H3A 125.7 . . ?
C3 C4 C5 108.0 . . ?
C3 C4 Er1 75.9(3) . . ?
C5 C4 Er1 73.4(4) . . ?
C3 C4 H4A 125.5 . . ?
C5 C4 H4A 125.5 . . ?
Er1 C4 H4A 125.5 . . ?
C1 C5 C4 108.0 . . ?
C1 C5 Er1 75.2(4) . . ?
C4 C5 Er1 75.1(4) . . ?
C1 C5 H5A 125.4 . . ?
C4 C5 H5A 125.4 . . ?
Er1 C5 H5A 125.4 . . ?
C7 C6 C10 108.0 . . ?
C7 C6 Er1 74.5(4) . . ?
C10 C6 Er1 75.2(3) . . ?
C7 C6 H6A 125.5 . . ?
C10 C6 H6A 125.5 . . ?
Er1 C6 H6A 125.5 . . ?
C6 C7 C8 107.9 . . ?
C6 C7 Er1 76.3(5) . . ?
C8 C7 Er1 74.4(4) . . ?
C6 C7 H7A 125.4 . . ?
C8 C7 H7A 125.4 . . ?
Er1 C7 H7A 125.4 . . ?
C9 C8 C7 108.1 . . ?
C9 C8 Er1 75.7(3) . . ?
C7 C8 Er1 76.1(4) . . ?
C9 C8 H8A 125.2 . . ?
C7 C8 H8A 125.2 . . ?
Er1 C8 H8A 125.2 . . ?
C10 C9 C8 107.9 . . ?
C10 C9 Er1 76.4(5) . . ?
C8 C9 Er1 74.7(4) . . ?
C10 C9 H9A 125.4 . . ?
C8 C9 H9A 125.4 . . ?
Er1 C9 H9A 125.4 . . ?
C9 C10 C6 108.0 . . ?
C9 C10 Er1 74.3(4) . . ?
C6 C10 Er1 75.6(3) . . ?
C9 C10 H10A 125.4 . . ?
C6 C10 H10A 125.4 . . ?
Er1 C10 H10A 125.4 . . ?
C12 C11 C16 120.0 . . ?
C12 C11 S1 121.8(11) . . ?
C16 C11 S1 118.2(11) . . ?
C11 C12 C13 120.0 . . ?
C11 C12 H12A 120.0 . . ?
C13 C12 H12A 120.0 . . ?
C14 C13 C12 120.1 . . ?
C14 C13 H13A 120.0 . . ?
C12 C13 H13A 120.0 . . ?
C15 C14 C13 120.0 . . ?
C15 C14 N1 122.3(17) . . ?
C13 C14 N1 117.7(16) . . ?
C14 C15 C16 120.0 . . ?
C14 C15 H15A 120.0 . . ?
C16 C15 H15A 120.0 . . ?
C11 C16 C15 120.0 . . ?
C11 C16 H16A 120.0 . . ?
C15 C16 H16A 120.0 . . ?
C17 N1 C14 118(2) . . ?
C17 N1 Er1 131.8(19) . 4_657 ?
C14 N1 Er1 109.6(16) . 4_657 ?
C17 N1 H1B 120.9 . . ?
C14 N1 H1B 120.9 . . ?
Er1 N1 H1B 12.9 4_657 . ?
C17 N2 C18 117(3) . . ?
C17 N3 C21 128(4) . . ?
C17 N3 H3B 115.8 . . ?
C21 N3 H3B 115.8 . . ?
N2 C17 N1 116(3) . . ?
N2 C17 N3 127(3) . . ?
N1 C17 N3 116(3) . . ?
N2 C18 C19 118(2) . . ?
N2 C18 C20 117(2) . . ?
C19 C18 C20 100.9(17) . . ?
N2 C18 H18A 106.7 . . ?
C19 C18 H18A 106.7 . . ?
C20 C18 H18A 106.7 . . ?
C18 C19 H19A 109.5 . . ?
C18 C19 H19B 109.5 . . ?
H19A C19 H19B 109.5 . . ?
C18 C19 H19C 109.5 . . ?
H19A C19 H19C 109.5 . . ?
H19B C19 H19C 109.5 . . ?
C18 C20 H20A 109.5 . . ?
C18 C20 H20B 109.5 . . ?
H20A C20 H20B 109.5 . . ?
C18 C20 H20C 109.5 . . ?
H20A C20 H20C 109.5 . . ?
H20B C20 H20C 109.5 . . ?
N3 C21 C22 119(2) . . ?
N3 C21 C23 118(2) . . ?
C22 C21 C23 100.4(19) . . ?
N3 C21 H21A 106.2 . . ?
C22 C21 H21A 106.2 . . ?
C23 C21 H21A 106.2 . . ?
C21 C22 H22A 109.5 . . ?
C21 C22 H22B 109.5 . . ?
H22A C22 H22B 109.5 . . ?
C21 C22 H22C 109.5 . . ?
H22A C22 H22C 109.5 . . ?
H22B C22 H22C 109.5 . . ?
C21 C23 H23A 109.5 . . ?
C21 C23 H23B 109.5 . . ?
H23A C23 H23B 109.5 . . ?
C21 C23 H23C 109.5 . . ?
H23A C23 H23C 109.5 . . ?
H23B C23 H23C 109.5 . . ?

loop_
_geom_bond_atom_site_label_1
_geom_bond_atom_site_label_2
_geom_bond_distance
_geom_bond_site_symmetry_2
_geom_bond_publ_flag
Er1 N1 2.36(3) 3_567 ?
Er1 C8 2.525(15) . ?
Er1 C9 2.537(15) . ?
Er1 C7 2.545(12) . ?
Er1 C10 2.561(15) . ?
Er1 C6 2.567(14) . ?
Er1 C5 2.597(13) . ?
Er1 C4 2.618(13) . ?
Er1 C1 2.622(15) . ?
Er1 C3 2.655(11) . ?
Er1 C2 2.658(11) . ?
Er1 S1 2.774(9) . ?
S1 C11 1.783(17) . ?
C1 C5 1.416(6) . ?
C1 C2 1.416(6) . ?
C1 H1A 0.9800 . ?
C2 C3 1.416(6) . ?
C2 H2A 0.9800 . ?
C3 C4 1.416(6) . ?
C3 H3A 0.9800 . ?
C4 C5 1.416(6) . ?
C4 H4A 0.9800 . ?
C5 H5A 0.9800 . ?
C6 C7 1.289(5) . ?
C6 C10 1.291(5) . ?
C6 H6A 0.9800 . ?
C7 C8 1.291(5) . ?
C7 H7A 0.9800 . ?
C8 C9 1.290(5) . ?
C8 H8A 0.9800 . ?
C9 C10 1.289(5) . ?
C9 H9A 0.9800 . ?
C10 H10A 0.9800 . ?
C11 C12 1.388(10) . ?
C11 C16 1.389(10) . ?
C12 C13 1.389(10) . ?
C12 H12A 0.9300 . ?
C13 C14 1.389(10) . ?
C13 H13A 0.9300 . ?
C14 C15 1.388(10) . ?
C14 N1 1.45(2) . ?
C15 C16 1.389(10) . ?
C15 H15A 0.9300 . ?
C16 H16A 0.9300 . ?
N1 C17 1.38(4) . ?
N1 Er1 2.36(3) 4_657 ?
N1 H1B 0.8600 . ?
N2 C17 1.30(4) . ?
N2 C18 1.404(10) . ?
N3 C17 1.39(4) . ?
N3 C21 1.400(10) . ?
N3 H3B 0.8600 . ?
C18 C19 1.435(19) . ?
C18 C20 1.437(19) . ?
C18 H18A 0.9800 . ?
C19 H19A 0.9600 . ?
C19 H19B 0.9600 . ?
C19 H19C 0.9600 . ?
C20 H20A 0.9600 . ?
C20 H20B 0.9600 . ?
C20 H20C 0.9600 . ?
C21 C22 1.43(2) . ?
C21 C23 1.44(2) . ?
C21 H21A 0.9800 . ?
C22 H22A 0.9600 . ?
C22 H22B 0.9600 . ?
C22 H22C 0.9600 . ?
C23 H23A 0.9600 . ?
C23 H23B 0.9600 . ?
C23 H23C 0.9600 . ?
